data_2235643
loop_
_publ_author_name
'Asiri, Abdullah M.'
'Faidallah, Hassan M.'
'Alamry, Khalid A.'
'Ng, Seik Weng'
'Tiekink, Edward R. T.'

_publ_section_title
;
 2-Hydroxy-2-trifluoromethyl-3,4-dihydro-2<i>H</i>-1-benzopyran-4-one
;
_journal_coeditor_code SU2468
_journal_issue 7
_journal_name_full 'Acta Crystallographica Section E'
_journal_page_first o2299
_journal_paper_doi 10.1107/S1600536812029170
_journal_volume 68
_journal_year 2012
_chemical_formula_iupac 'C10 H7 F3 O3'
_chemical_formula_moiety 'C10 H7 F3 O3'
_chemical_formula_sum 'C10 H7 F3 O3'
_chemical_formula_weight 232.16
_chemical_name_systematic
;
2-Hydroxy-2-trifluoromethyl-3,4-dihydro-2<i>H</i>-1-benzopyran-4-one
;
_space_group_IT_number 2
_symmetry_cell_setting triclinic
_symmetry_space_group_name_Hall '-P 1'
_symmetry_space_group_name_H-M 'P -1'
_atom_sites_solution_hydrogens geom
_atom_sites_solution_primary direct
_atom_sites_solution_secondary difmap
_audit_creation_method SHELXL-97
_cell_angle_alpha 66.985(8)
_cell_angle_beta 80.380(7)
_cell_angle_gamma 78.311(7)
_cell_formula_units_Z 2
_cell_length_a 5.9516(5)
_cell_length_b 8.5188(7)
_cell_length_c 10.2036(8)
_cell_measurement_reflns_used 1358
_cell_measurement_temperature 100(2)
_cell_measurement_theta_max 27.4959
_cell_measurement_theta_min 2.6227
_cell_volume 464.05(7)
_computing_cell_refinement 'CrysAlis PRO (Agilent, 2012)'
_computing_data_collection 'CrysAlis PRO (Agilent, 2012)'
_computing_data_reduction 'CrysAlis PRO (Agilent, 2012)'
_computing_molecular_graphics 'ORTEP-3 for Windows (Farrugia, 1997) and DIAMOND (Brandenburg, 2006)'
_computing_publication_material 'publCIF (Westrip, 2010)'
_computing_structure_refinement 'SHELXL97 (Sheldrick, 2008)'
_computing_structure_solution 'SHELXS97 (Sheldrick, 2008)'
_diffrn_ambient_temperature 100(2)
_diffrn_detector_area_resol_mean 10.4041
_diffrn_measured_fraction_theta_full 0.989
_diffrn_measured_fraction_theta_max 0.989
_diffrn_measurement_device_type 'Agilent SuperNova Dual diffractometer with an Atlas detector'
_diffrn_measurement_method '\w scan'
_diffrn_radiation_monochromator Mirror
_diffrn_radiation_source 'SuperNova (Mo) X-ray Source'
_diffrn_radiation_type MoK\a
_diffrn_radiation_wavelength 0.71073
_diffrn_reflns_av_R_equivalents 0.0269
_diffrn_reflns_av_sigmaI/netI 0.0524
_diffrn_reflns_limit_h_max 7
_diffrn_reflns_limit_h_min -7
_diffrn_reflns_limit_k_max 11
_diffrn_reflns_limit_k_min -8
_diffrn_reflns_limit_l_max 13
_diffrn_reflns_limit_l_min -12
_diffrn_reflns_number 3161
_diffrn_reflns_theta_full 27.56
_diffrn_reflns_theta_max 27.56
_diffrn_reflns_theta_min 2.63
_diffrn_standards_decay_% 0
_diffrn_standards_interval_count 0
_diffrn_standards_interval_time 0
_diffrn_standards_number 0
_exptl_absorpt_coefficient_mu 0.160
_exptl_absorpt_correction_T_max 1.00000
_exptl_absorpt_correction_T_min 0.52750
_exptl_absorpt_correction_type multi-scan
_exptl_absorpt_process_details '(CrysAlis PRO; Agilent, 2012)'
_exptl_crystal_colour colourless
_exptl_crystal_density_diffrn 1.661
_exptl_crystal_density_method 'not measured'
_exptl_crystal_description block
_exptl_crystal_F_000 236
_exptl_crystal_size_max 0.30
_exptl_crystal_size_mid 0.30
_exptl_crystal_size_min 0.15
_refine_diff_density_max 0.575
_refine_diff_density_min -0.304
_refine_ls_extinction_method none
_refine_ls_goodness_of_fit_ref 1.060
_refine_ls_hydrogen_treatment mixed
_refine_ls_matrix_type full
_refine_ls_number_parameters 149
_refine_ls_number_reflns 2126
_refine_ls_number_restraints 0
_refine_ls_restrained_S_all 1.060
_refine_ls_R_factor_all 0.0676
_refine_ls_R_factor_gt 0.0514
_refine_ls_shift/su_max 0.001
_refine_ls_shift/su_mean 0.000
_refine_ls_structure_factor_coef Fsqd
_refine_ls_weighting_details 'calc w=1/[\s^2^(Fo^2^)+(0.1000P)^2^] where P=(Fo^2^+2Fc^2^)/3'
_refine_ls_weighting_scheme calc
_refine_ls_wR_factor_gt 0.1480
_refine_ls_wR_factor_ref 0.1708
_reflns_number_gt 1665
_reflns_number_total 2126
_reflns_threshold_expression I>2\s(I)
_cod_data_source_file su2468.cif
_cod_data_source_block I
_cod_database_code 2235643
_cod_database_fobs_code 2235643

loop_
_symmetry_equiv_pos_as_xyz
'x, y, z'
'-x, -y, -z'

loop_
_atom_site_type_symbol
_atom_site_label
_atom_site_fract_x
_atom_site_fract_y
_atom_site_fract_z
_atom_site_U_iso_or_equiv
_atom_site_adp_type
_atom_site_calc_flag
_atom_site_refinement_flags
_atom_site_occupancy
_atom_site_symmetry_multiplicity
F F1 1.0703(2) 0.18377(19) 0.58363(13) 0.0304(4) Uani d . 1 1
F F2 0.8148(2) 0.01895(17) 0.63198(13) 0.0313(4) Uani d . 1 1
F F3 0.7818(2) 0.26448(18) 0.45820(12) 0.0319(4) Uani d . 1 1
O O1 0.7796(2) 0.16833(18) 0.82675(13) 0.0178(3) Uani d . 1 1
O O2 0.1156(2) 0.4181(2) 0.79358(15) 0.0235(4) Uani d . 1 1
O O3 0.7560(3) 0.43915(19) 0.64399(14) 0.0209(4) Uani d . 1 1
C C1 0.6584(3) 0.2102(3) 0.93909(19) 0.0175(4) Uani d . 1 1
C C2 0.7742(4) 0.1650(3) 1.0596(2) 0.0211(5) Uani d . 1 1
H H2 0.9293 0.1085 1.0621 0.025 Uiso calc R 1 1
C C3 0.6602(4) 0.2034(3) 1.1755(2) 0.0232(5) Uani d . 1 1
H H3 0.7378 0.1719 1.2583 0.028 Uiso calc R 1 1
C C4 0.4331(4) 0.2877(3) 1.1729(2) 0.0237(5) Uani d . 1 1
H H4 0.3574 0.3141 1.2531 0.028 Uiso calc R 1 1
C C5 0.3191(3) 0.3325(3) 1.0531(2) 0.0213(5) Uani d . 1 1
H H5 0.1641 0.3892 1.0514 0.026 Uiso calc R 1 1
C C6 0.4307(3) 0.2950(3) 0.93380(19) 0.0175(4) Uani d . 1 1
C C7 0.3132(3) 0.3418(3) 0.8052(2) 0.0188(4) Uani d . 1 1
C C8 0.4479(3) 0.2822(3) 0.6894(2) 0.0195(4) Uani d . 1 1
H H8A 0.4129 0.1672 0.7043 0.023 Uiso calc R 1 1
H H8B 0.3997 0.3636 0.5950 0.023 Uiso calc R 1 1
C C9 0.7043(3) 0.2716(3) 0.68994(19) 0.0186(4) Uani d . 1 1
C C10 0.8435(3) 0.1831(3) 0.59025(19) 0.0202(5) Uani d . 1 1
H H3o 0.893(6) 0.430(5) 0.666(3) 0.064(10) Uiso d . 1 1

loop_
_atom_site_aniso_label
_atom_site_aniso_U_11
_atom_site_aniso_U_22
_atom_site_aniso_U_33
_atom_site_aniso_U_12
_atom_site_aniso_U_13
_atom_site_aniso_U_23
F1 0.0218(7) 0.0439(9) 0.0346(7) -0.0066(6) 0.0015(5) -0.0251(7)
F2 0.0428(9) 0.0221(7) 0.0318(7) -0.0061(6) 0.0050(6) -0.0156(6)
F3 0.0443(9) 0.0362(8) 0.0169(6) 0.0016(6) -0.0076(5) -0.0135(6)
O1 0.0193(7) 0.0196(8) 0.0144(6) 0.0026(6) -0.0048(5) -0.0075(6)
O2 0.0167(7) 0.0255(8) 0.0282(8) -0.0012(6) -0.0067(6) -0.0091(7)
O3 0.0206(8) 0.0202(8) 0.0234(7) -0.0026(6) -0.0062(6) -0.0083(6)
C1 0.0222(10) 0.0153(10) 0.0148(9) -0.0017(8) -0.0037(8) -0.0054(8)
C2 0.0236(11) 0.0194(11) 0.0204(9) 0.0016(8) -0.0070(8) -0.0079(8)
C3 0.0335(12) 0.0200(11) 0.0159(9) -0.0024(9) -0.0064(8) -0.0057(8)
C4 0.0314(12) 0.0222(11) 0.0180(9) -0.0064(9) 0.0035(8) -0.0094(9)
C5 0.0189(10) 0.0193(11) 0.0256(10) -0.0029(8) -0.0018(8) -0.0085(9)
C6 0.0182(10) 0.0172(10) 0.0169(9) -0.0043(8) -0.0008(7) -0.0057(8)
C7 0.0161(10) 0.0187(10) 0.0221(9) -0.0067(8) -0.0033(8) -0.0055(8)
C8 0.0181(10) 0.0224(11) 0.0195(9) -0.0040(8) -0.0055(8) -0.0073(8)
C9 0.0218(10) 0.0198(10) 0.0156(9) 0.0005(8) -0.0067(8) -0.0080(8)
C10 0.0234(11) 0.0224(11) 0.0177(9) -0.0044(8) -0.0037(8) -0.0092(8)

loop_
_atom_type_symbol
_atom_type_description
_atom_type_scat_dispersion_real
_atom_type_scat_dispersion_imag
_atom_type_scat_source
C C 0.0033 0.0016 'International Tables Vol C Tables 4.2.6.8 and 6.1.1.4'
H H 0.0000 0.0000 'International Tables Vol C Tables 4.2.6.8 and 6.1.1.4'
O O 0.0106 0.0060 'International Tables Vol C Tables 4.2.6.8 and 6.1.1.4'
F F 0.0171 0.0103 'International Tables Vol C Tables 4.2.6.8 and 6.1.1.4'

loop_
_geom_angle_atom_site_label_1
_geom_angle_atom_site_label_2
_geom_angle_atom_site_label_3
_geom_angle
C1 O1 C9 115.51(14)
C9 O3 H3o 107(2)
O1 C1 C2 116.74(17)
O1 C1 C6 122.38(16)
C2 C1 C6 120.89(17)
C3 C2 C1 119.07(19)
C3 C2 H2 120.5
C1 C2 H2 120.5
C2 C3 C4 121.14(18)
C2 C3 H3 119.4
C4 C3 H3 119.4
C5 C4 C3 119.62(18)
C5 C4 H4 120.2
C3 C4 H4 120.2
C4 C5 C6 120.47(19)
C4 C5 H5 119.8
C6 C5 H5 119.8
C1 C6 C5 118.81(17)
C1 C6 C7 119.75(17)
C5 C6 C7 121.44(18)
O2 C7 C6 122.72(18)
O2 C7 C8 121.50(17)
C6 C7 C8 115.72(17)
C9 C8 C7 111.33(15)
C9 C8 H8A 109.4
C7 C8 H8A 109.4
C9 C8 H8B 109.4
C7 C8 H8B 109.4
H8A C8 H8B 108.0
O3 C9 O1 111.26(14)
O3 C9 C8 108.60(17)
O1 C9 C8 111.81(16)
O3 C9 C10 108.97(16)
O1 C9 C10 104.54(16)
C8 C9 C10 111.61(15)
F3 C10 F2 107.65(15)
F3 C10 F1 107.39(16)
F2 C10 F1 106.72(17)
F3 C10 C9 110.52(17)
F2 C10 C9 112.73(16)
F1 C10 C9 111.56(15)

loop_
_geom_bond_atom_site_label_1
_geom_bond_atom_site_label_2
_geom_bond_distance
F1 C10 1.341(2)
F2 C10 1.332(2)
F3 C10 1.328(2)
O1 C1 1.379(2)
O1 C9 1.419(2)
O2 C7 1.223(3)
O3 C9 1.400(2)
O3 H3o 0.86(3)
C1 C2 1.393(2)
C1 C6 1.400(3)
C2 C3 1.382(3)
C2 H2 0.9500
C3 C4 1.395(3)
C3 H3 0.9500
C4 C5 1.381(3)
C4 H4 0.9500
C5 C6 1.405(3)
C5 H5 0.9500
C6 C7 1.467(3)
C7 C8 1.512(3)
C8 C9 1.511(3)
C8 H8A 0.9900
C8 H8B 0.9900
C9 C10 1.534(3)

loop_
_geom_hbond_atom_site_label_D
_geom_hbond_atom_site_label_H
_geom_hbond_atom_site_label_A
_geom_hbond_site_symmetry_A
_geom_hbond_distance_DH
_geom_hbond_distance_HA
_geom_hbond_distance_DA
_geom_hbond_angle_DHA
O3 H3o O2 1_655 0.86(3) 1.97(3) 2.768(2) 154(3)
C2 H2 O1 2_757 0.95 2.60 3.444(3) 148
C3 H3 F3 1_556 0.95 2.52 3.338(3) 144
C8 H8A F1 1_455 0.99 2.51 3.033(2) 113
C8 H8B O3 2_666 0.99 2.56 3.547(2) 175

loop_
_geom_torsion_atom_site_label_1
_geom_torsion_atom_site_label_2
_geom_torsion_atom_site_label_3
_geom_torsion_atom_site_label_4
_geom_torsion
C9 O1 C1 C2 -154.98(17)
C9 O1 C1 C6 24.6(2)
O1 C1 C2 C3 -179.77(17)
C6 C1 C2 C3 0.7(3)
C1 C2 C3 C4 -0.6(3)
C2 C3 C4 C5 0.5(3)
C3 C4 C5 C6 -0.5(3)
O1 C1 C6 C5 179.84(16)
C2 C1 C6 C5 -0.6(3)
O1 C1 C6 C7 0.2(3)
C2 C1 C6 C7 179.72(17)
C4 C5 C6 C1 0.5(3)
C4 C5 C6 C7 -179.83(18)
C1 C6 C7 O2 -178.94(18)
C5 C6 C7 O2 1.4(3)
C1 C6 C7 C8 3.9(3)
C5 C6 C7 C8 -175.77(17)
O2 C7 C8 C9 152.82(19)
C6 C7 C8 C9 -30.0(2)
C1 O1 C9 O3 70.0(2)
C1 O1 C9 C8 -51.6(2)
C1 O1 C9 C10 -172.49(15)
C7 C8 C9 O3 -69.3(2)
C7 C8 C9 O1 53.8(2)
C7 C8 C9 C10 170.52(16)
O3 C9 C10 F3 -63.4(2)
O1 C9 C10 F3 177.59(14)
C8 C9 C10 F3 56.6(2)
O3 C9 C10 F2 176.10(15)
O1 C9 C10 F2 57.1(2)
C8 C9 C10 F2 -64.0(2)
O3 C9 C10 F1 56.0(2)
O1 C9 C10 F1 -63.0(2)
C8 C9 C10 F1 175.96(15)

loop_
_cod_related_entry_id
_cod_related_entry_database
_cod_related_entry_code
1 ChemSpider 2125425
